data_7155737
loop_
_publ_author_name
'Erker, Gerhard'
'Wang, Tongdao'
'Kohrt, Sonja'
'Daniliuc, Constantin Gabriel'
'Kehr, Gerald'

_publ_section_title
;
 Borata-Wittig Olefination Reactions of Ketones, Carboxylic Esters and
 Amides with Bis(pentafluorophenyl)borata-alkene Reagents
;
_journal_name_full 'Org. Biomol. Chem.'
_journal_paper_doi 10.1039/C7OB01591G
_journal_year 2017
_chemical_formula_sum 'C42 H38 B2 F20 Li2 N2 O2'
_chemical_formula_weight 1018.24
_chemical_name_systematic
; 
 ? 
;
_space_group_IT_number 14
_symmetry_cell_setting monoclinic
_symmetry_space_group_name_Hall '-P 2yn'
_symmetry_space_group_name_H-M 'P 1 21/n 1'
_atom_sites_solution_hydrogens geom
_atom_sites_solution_primary direct
_atom_sites_solution_secondary difmap
_audit_creation_method SHELXL-97
_audit_update_record
;
2017-05-10 deposited with the CCDC.
2017-06-30 downloaded from the CCDC.
;
_cell_angle_alpha 90.00
_cell_angle_beta 93.492(1)
_cell_angle_gamma 90.00
_cell_formula_units_Z 2
_cell_length_a 9.4685(2)
_cell_length_b 11.0334(2)
_cell_length_c 21.6455(4)
_cell_measurement_reflns_used 5695
_cell_measurement_temperature 223(2)
_cell_measurement_theta_max 28.28
_cell_measurement_theta_min 4.08
_cell_volume 2257.10(8)
_computing_cell_refinement 'Collect (Nonius B.V., 1998)'
_computing_data_collection 'Collect (Nonius B.V., 1998)'
_computing_data_reduction 'Denzo-SMN (Otwinowski & Minor, 1997)'
_computing_molecular_graphics 'XP (BrukerAXS, 2000)'
_computing_publication_material 'SHELXL-97 (Sheldrick, 1997)'
_computing_structure_refinement 'SHELXL-97 (Sheldrick, 1997)'
_computing_structure_solution 'SHELXS-97 (Sheldrick, 1990)'
_diffrn_ambient_temperature 223(2)
_diffrn_measured_fraction_theta_full 0.988
_diffrn_measured_fraction_theta_max 0.988
_diffrn_measurement_device_type 'Nonius KappaCCD APEXII'
_diffrn_measurement_method '\w and \f scans'
_diffrn_radiation_monochromator 'Montel mirror'
_diffrn_radiation_source 'rotating anode Nonius FR591'
_diffrn_radiation_type MoK\a
_diffrn_radiation_wavelength 0.71073
_diffrn_reflns_av_R_equivalents 0.050
_diffrn_reflns_av_sigmaI/netI 0.0310
_diffrn_reflns_limit_h_max 11
_diffrn_reflns_limit_h_min -11
_diffrn_reflns_limit_k_max 13
_diffrn_reflns_limit_k_min -11
_diffrn_reflns_limit_l_max 25
_diffrn_reflns_limit_l_min -25
_diffrn_reflns_number 20908
_diffrn_reflns_theta_full 25.00
_diffrn_reflns_theta_max 25.00
_diffrn_reflns_theta_min 4.10
_exptl_absorpt_coefficient_mu 0.147
_exptl_absorpt_correction_T_max 0.9855
_exptl_absorpt_correction_T_min 0.9628
_exptl_absorpt_correction_type multi-scan
_exptl_absorpt_process_details 'Denzo (Otwinowski, Borek, Majewski & Minor, 2003)'
_exptl_crystal_colour colourless
_exptl_crystal_density_diffrn 1.498
_exptl_crystal_density_method 'not measured'
_exptl_crystal_description prism
_exptl_crystal_F_000 1032
_exptl_crystal_size_max 0.26
_exptl_crystal_size_mid 0.20
_exptl_crystal_size_min 0.10
_refine_diff_density_max 0.406
_refine_diff_density_min -0.231
_refine_diff_density_rms 0.046
_refine_ls_extinction_method none
_refine_ls_goodness_of_fit_ref 1.062
_refine_ls_hydrogen_treatment mixed
_refine_ls_matrix_type full
_refine_ls_number_parameters 323
_refine_ls_number_reflns 3932
_refine_ls_number_restraints 55
_refine_ls_restrained_S_all 1.079
_refine_ls_R_factor_all 0.0767
_refine_ls_R_factor_gt 0.0582
_refine_ls_shift/su_max 0.000
_refine_ls_shift/su_mean 0.000
_refine_ls_structure_factor_coef Fsqd
_refine_ls_weighting_details 'calc w=1/[\s^2^(Fo^2^)+(0.0597P)^2^+2.0502P] where P=(Fo^2^+2Fc^2^)/3'
_refine_ls_weighting_scheme calc
_refine_ls_wR_factor_gt 0.1413
_refine_ls_wR_factor_ref 0.1594
_reflns_number_gt 2993
_reflns_number_total 3932
_reflns_threshold_expression >2sigma(I)
_cod_data_source_file c7ob01591g2.cif
_cod_data_source_block erk8209
_cod_original_sg_symbol_H-M P21/n
_cod_database_code 7155737

loop_
_symmetry_equiv_pos_as_xyz
'x, y, z'
'-x+1/2, y+1/2, -z+1/2'
'-x, -y, -z'
'x-1/2, -y-1/2, z-1/2'

loop_
_atom_site_label
_atom_site_type_symbol
_atom_site_fract_x
_atom_site_fract_y
_atom_site_fract_z
_atom_site_U_iso_or_equiv
_atom_site_adp_type
_atom_site_occupancy
_atom_site_symmetry_multiplicity
_atom_site_calc_flag
_atom_site_refinement_flags
Li1 Li 0.0486(6) 0.5733(5) 0.1246(2) 0.0550(12) Uani 1 1 d .
O1 O -0.00740(18) 0.51287(16) 0.04948(8) 0.0388(4) Uani 1 1 d .
N1 N 0.0374(3) 0.5660(3) 0.21988(12) 0.0562(7) Uani 1 1 d D
H1 H 0.093(4) 0.500(3) 0.2251(18) 0.084 Uiso 1 1 d D
B1 B 0.0514(3) 0.4217(3) 0.00809(14) 0.0394(7) Uani 1 1 d .
C1 C 0.1211(4) 0.6579(3) 0.25898(15) 0.0645(9) Uani 1 1 d U
C2 C 0.1218(5) 0.6252(6) 0.32687(18) 0.0994(15) Uani 1 1 d U
H2A H 0.1857 0.5562 0.3345 0.119 Uiso 1 1 calc R
H2B H 0.1610 0.6937 0.3511 0.119 Uiso 1 1 calc R
C3 C -0.0190(5) 0.5934(5) 0.35036(17) 0.0928(14) Uani 1 1 d U
H3A H -0.0799 0.6653 0.3491 0.111 Uiso 1 1 calc R
H3B H -0.0064 0.5662 0.3934 0.111 Uiso 1 1 calc R
C4 C -0.0884(5) 0.4940(4) 0.31105(18) 0.0881(13) Uani 1 1 d U
H4A H -0.0345 0.4189 0.3181 0.106 Uiso 1 1 calc R
H4B H -0.1840 0.4802 0.3246 0.106 Uiso 1 1 calc R
C5 C -0.0982(3) 0.5213(3) 0.24260(15) 0.0562(8) Uani 1 1 d U
C6 C 0.0601(6) 0.7833(4) 0.2459(2) 0.1022(15) Uani 1 1 d U
H6A H 0.0386 0.7925 0.2017 0.153 Uiso 1 1 calc R
H6B H 0.1286 0.8442 0.2599 0.153 Uiso 1 1 calc R
H6C H -0.0257 0.7934 0.2676 0.153 Uiso 1 1 calc R
C7 C 0.2700(4) 0.6547(5) 0.2376(2) 0.0920(14) Uani 1 1 d U
H7A H 0.3081 0.5735 0.2428 0.138 Uiso 1 1 calc R
H7B H 0.3288 0.7111 0.2620 0.138 Uiso 1 1 calc R
H7C H 0.2688 0.6774 0.1943 0.138 Uiso 1 1 calc R
C8 C -0.1406(5) 0.4102(4) 0.2043(2) 0.0943(14) Uani 1 1 d U
H8A H -0.1448 0.4310 0.1607 0.141 Uiso 1 1 calc R
H8B H -0.2327 0.3821 0.2155 0.141 Uiso 1 1 calc R
H8C H -0.0713 0.3465 0.2123 0.141 Uiso 1 1 calc R
C9 C -0.2169(4) 0.6141(4) 0.2279(2) 0.0853(12) Uani 1 1 d U
H9A H -0.2093 0.6795 0.2579 0.128 Uiso 1 1 calc R
H9B H -0.3081 0.5747 0.2299 0.128 Uiso 1 1 calc R
H9C H -0.2081 0.6466 0.1867 0.128 Uiso 1 1 calc R
C11 C -0.0207(3) 0.2864(3) 0.01535(12) 0.0410(6) Uani 1 1 d .
F12 F -0.1118(2) 0.26670(17) -0.08930(8) 0.0665(5) Uani 1 1 d .
C12 C -0.0960(3) 0.2222(3) -0.03022(14) 0.0489(7) Uani 1 1 d .
F13 F -0.2326(3) 0.0550(2) -0.06774(11) 0.0886(7) Uani 1 1 d .
C13 C -0.1601(3) 0.1116(3) -0.02117(17) 0.0603(9) Uani 1 1 d .
F14 F -0.2082(3) -0.04820(19) 0.04605(12) 0.0959(8) Uani 1 1 d .
C14 C -0.1470(4) 0.0599(3) 0.03622(18) 0.0640(9) Uani 1 1 d .
F15 F -0.0551(3) 0.0650(2) 0.13937(10) 0.0877(7) Uani 1 1 d .
C15 C -0.0702(4) 0.1168(3) 0.08301(16) 0.0585(8) Uani 1 1 d .
F16 F 0.06669(19) 0.27965(17) 0.11938(8) 0.0601(5) Uani 1 1 d .
C16 C -0.0095(3) 0.2276(3) 0.07181(13) 0.0471(7) Uani 1 1 d .
C21 C 0.2243(3) 0.4018(2) 0.01782(12) 0.0408(6) Uani 1 1 d .
F22 F 0.25202(17) 0.49443(19) 0.11714(8) 0.0617(5) Uani 1 1 d .
C22 C 0.3089(3) 0.4360(3) 0.06863(14) 0.0475(7) Uani 1 1 d .
F23 F 0.52809(19) 0.4516(2) 0.12734(10) 0.0794(6) Uani 1 1 d .
C23 C 0.4524(3) 0.4136(3) 0.07658(15) 0.0569(8) Uani 1 1 d .
F24 F 0.65567(19) 0.3282(2) 0.03843(12) 0.0956(8) Uani 1 1 d .
C24 C 0.5168(3) 0.3521(3) 0.03177(18) 0.0650(9) Uani 1 1 d .
F25 F 0.5020(2) 0.2545(2) -0.06558(11) 0.0954(8) Uani 1 1 d .
C25 C 0.4392(4) 0.3149(3) -0.02043(17) 0.0622(9) Uani 1 1 d .
F26 F 0.2224(2) 0.30185(17) -0.07834(8) 0.0640(5) Uani 1 1 d .
C26 C 0.2965(3) 0.3411(3) -0.02642(14) 0.0485(7) Uani 1 1 d .

loop_
_atom_site_aniso_label
_atom_site_aniso_U_11
_atom_site_aniso_U_22
_atom_site_aniso_U_33
_atom_site_aniso_U_23
_atom_site_aniso_U_13
_atom_site_aniso_U_12
Li1 0.063(3) 0.057(3) 0.045(3) -0.004(2) 0.002(2) -0.002(2)
O1 0.0393(9) 0.0366(10) 0.0404(9) 0.0002(8) 0.0012(8) 0.0064(8)
N1 0.0561(16) 0.0642(17) 0.0484(14) -0.0040(13) 0.0032(12) -0.0045(13)
B1 0.0365(15) 0.0402(16) 0.0414(16) 0.0004(13) 0.0019(12) 0.0036(13)
C1 0.068(2) 0.074(2) 0.0513(18) -0.0128(17) 0.0000(15) -0.0090(18)
C2 0.096(3) 0.143(4) 0.059(2) -0.012(2) -0.006(2) -0.011(3)
C3 0.097(3) 0.136(4) 0.047(2) -0.006(2) 0.009(2) 0.009(3)
C4 0.092(3) 0.103(3) 0.071(2) 0.016(2) 0.022(2) 0.003(3)
C5 0.0566(18) 0.0546(18) 0.0588(18) -0.0008(15) 0.0141(15) -0.0005(15)
C6 0.134(4) 0.065(3) 0.109(3) -0.025(2) 0.013(3) -0.008(3)
C7 0.074(2) 0.117(4) 0.084(3) -0.034(3) -0.007(2) -0.025(2)
C8 0.083(3) 0.089(3) 0.115(3) -0.020(3) 0.033(2) -0.030(2)
C9 0.071(2) 0.098(3) 0.087(3) 0.000(2) 0.011(2) 0.016(2)
C11 0.0343(13) 0.0398(15) 0.0497(16) -0.0019(12) 0.0076(11) 0.0062(11)
F12 0.0871(14) 0.0580(11) 0.0530(10) -0.0039(9) -0.0076(9) -0.0164(10)
C12 0.0513(16) 0.0428(16) 0.0533(17) 0.0011(13) 0.0083(13) 0.0019(14)
F13 0.0985(17) 0.0660(14) 0.1006(16) -0.0224(12) 0.0011(13) -0.0299(12)
C13 0.0574(19) 0.0483(18) 0.076(2) -0.0135(17) 0.0120(17) -0.0067(15)
F14 0.1097(18) 0.0468(12) 0.135(2) 0.0068(12) 0.0377(15) -0.0242(12)
C14 0.064(2) 0.0394(17) 0.092(3) 0.0073(18) 0.0286(19) -0.0029(15)
F15 0.1066(17) 0.0751(15) 0.0834(14) 0.0351(12) 0.0235(12) -0.0005(12)
C15 0.064(2) 0.0472(18) 0.067(2) 0.0135(16) 0.0202(17) 0.0068(16)
F16 0.0641(11) 0.0651(11) 0.0504(10) 0.0112(9) -0.0014(8) 0.0049(9)
C16 0.0452(15) 0.0455(16) 0.0514(16) 0.0047(14) 0.0084(13) 0.0081(13)
C21 0.0382(14) 0.0362(14) 0.0484(15) 0.0078(12) 0.0051(12) 0.0046(11)
F22 0.0475(9) 0.0835(13) 0.0532(10) -0.0132(9) -0.0046(8) 0.0073(9)
C22 0.0378(14) 0.0500(17) 0.0550(17) 0.0054(14) 0.0043(13) 0.0046(13)
F23 0.0454(10) 0.1055(17) 0.0845(14) 0.0137(12) -0.0171(10) -0.0061(11)
C23 0.0391(16) 0.065(2) 0.067(2) 0.0168(17) 0.0003(15) -0.0023(15)
F24 0.0364(10) 0.1110(19) 0.141(2) 0.0284(16) 0.0190(11) 0.0178(11)
C24 0.0354(16) 0.072(2) 0.088(3) 0.025(2) 0.0121(17) 0.0105(16)
F25 0.0821(15) 0.0970(18) 0.1122(18) -0.0065(14) 0.0484(13) 0.0308(13)
C25 0.0551(19) 0.0541(19) 0.081(2) 0.0104(17) 0.0316(18) 0.0158(16)
F26 0.0766(12) 0.0576(11) 0.0591(11) -0.0096(9) 0.0149(9) 0.0086(10)
C26 0.0522(17) 0.0402(16) 0.0542(17) 0.0052(13) 0.0111(14) 0.0043(13)

loop_
_atom_type_symbol
_atom_type_description
_atom_type_scat_dispersion_real
_atom_type_scat_dispersion_imag
_atom_type_scat_source
C C 0.0033 0.0016 'International Tables Vol C Tables 4.2.6.8 and 6.1.1.4'
H H 0.0000 0.0000 'International Tables Vol C Tables 4.2.6.8 and 6.1.1.4'
Li Li -0.0003 0.0001 'International Tables Vol C Tables 4.2.6.8 and 6.1.1.4'
B B 0.0013 0.0007 'International Tables Vol C Tables 4.2.6.8 and 6.1.1.4'
N N 0.0061 0.0033 'International Tables Vol C Tables 4.2.6.8 and 6.1.1.4'
O O 0.0106 0.0060 'International Tables Vol C Tables 4.2.6.8 and 6.1.1.4'
F F 0.0171 0.0103 'International Tables Vol C Tables 4.2.6.8 and 6.1.1.4'

loop_
_geom_angle_atom_site_label_1
_geom_angle_atom_site_label_2
_geom_angle_atom_site_label_3
_geom_angle
_geom_angle_site_symmetry_1
_geom_angle_site_symmetry_3
O1 Li1 F12 93.4(2) . 3_565
O1 Li1 N1 148.4(3) . .
F12 Li1 N1 116.3(3) 3_565 .
O1 Li1 F22 89.9(2) . .
F12 Li1 F22 92.2(2) 3_565 .
N1 Li1 F22 99.3(2) . .
O1 Li1 H1 137.6(9) . .
F12 Li1 H1 127.6(10) 3_565 .
N1 Li1 H1 22.6(6) . .
F22 Li1 H1 79.4(7) . .
B1 O1 B1 85.3(2) 3_565 .
B1 O1 Li1 129.1(2) 3_565 .
B1 O1 Li1 134.1(2) . .
C5 N1 C1 118.1(2) . .
C5 N1 Li1 116.0(2) . .
C1 N1 Li1 118.3(3) . .
C5 N1 H1 102(3) . .
C1 N1 H1 101(3) . .
Li1 N1 H1 95(2) . .
O1 B1 O1 94.7(2) 3_565 .
O1 B1 C21 113.5(2) 3_565 .
O1 B1 C21 114.8(2) . .
O1 B1 C11 115.1(2) 3_565 .
O1 B1 C11 112.6(2) . .
C21 B1 C11 106.3(2) . .
O1 B1 B1 47.34(14) 3_565 3_565
O1 B1 B1 47.33(14) . 3_565
C21 B1 B1 127.1(3) . 3_565
C11 B1 B1 126.6(3) . 3_565
C7 C1 C2 110.0(3) . .
C7 C1 N1 106.2(3) . .
C2 C1 N1 110.8(3) . .
C7 C1 C6 108.4(4) . .
C2 C1 C6 112.2(4) . .
N1 C1 C6 109.0(3) . .
C3 C2 C1 115.7(3) . .
C3 C2 H2A 108.3 . .
C1 C2 H2A 108.3 . .
C3 C2 H2B 108.3 . .
C1 C2 H2B 108.3 . .
H2A C2 H2B 107.4 . .
C2 C3 C4 110.1(4) . .
C2 C3 H3A 109.6 . .
C4 C3 H3A 109.6 . .
C2 C3 H3B 109.6 . .
C4 C3 H3B 109.6 . .
H3A C3 H3B 108.2 . .
C5 C4 C3 114.0(4) . .
C5 C4 H4A 108.8 . .
C3 C4 H4A 108.8 . .
C5 C4 H4B 108.8 . .
C3 C4 H4B 108.8 . .
H4A C4 H4B 107.7 . .
N1 C5 C4 112.8(3) . .
N1 C5 C8 107.0(3) . .
C4 C5 C8 111.9(3) . .
N1 C5 C9 110.2(3) . .
C4 C5 C9 109.6(3) . .
C8 C5 C9 105.0(3) . .
C1 C6 H6A 109.5 . .
C1 C6 H6B 109.5 . .
H6A C6 H6B 109.5 . .
C1 C6 H6C 109.5 . .
H6A C6 H6C 109.5 . .
H6B C6 H6C 109.5 . .
C1 C7 H7A 109.5 . .
C1 C7 H7B 109.5 . .
H7A C7 H7B 109.5 . .
C1 C7 H7C 109.5 . .
H7A C7 H7C 109.5 . .
H7B C7 H7C 109.5 . .
C5 C8 H8A 109.5 . .
C5 C8 H8B 109.5 . .
H8A C8 H8B 109.5 . .
C5 C8 H8C 109.5 . .
H8A C8 H8C 109.5 . .
H8B C8 H8C 109.5 . .
C5 C9 H9A 109.5 . .
C5 C9 H9B 109.5 . .
H9A C9 H9B 109.5 . .
C5 C9 H9C 109.5 . .
H9A C9 H9C 109.5 . .
H9B C9 H9C 109.5 . .
C12 C11 C16 113.6(3) . .
C12 C11 B1 126.5(3) . .
C16 C11 B1 119.9(2) . .
C12 F12 Li1 130.2(2) . 3_565
F12 C12 C11 120.5(3) . .
F12 C12 C13 115.1(3) . .
C11 C12 C13 124.4(3) . .
F13 C13 C14 120.3(3) . .
F13 C13 C12 120.9(3) . .
C14 C13 C12 118.8(3) . .
F14 C14 C15 120.3(3) . .
F14 C14 C13 119.8(3) . .
C15 C14 C13 119.9(3) . .
F15 C15 C14 120.0(3) . .
F15 C15 C16 120.9(3) . .
C14 C15 C16 119.1(3) . .
F16 C16 C15 116.9(3) . .
F16 C16 C11 118.9(3) . .
C15 C16 C11 124.2(3) . .
C22 C21 C26 113.5(3) . .
C22 C21 B1 126.2(2) . .
C26 C21 B1 120.2(2) . .
C22 F22 Li1 130.6(2) . .
F22 C22 C21 120.4(2) . .
F22 C22 C23 114.7(3) . .
C21 C22 C23 124.9(3) . .
F23 C23 C24 120.0(3) . .
F23 C23 C22 121.2(3) . .
C24 C23 C22 118.8(3) . .
F24 C24 C23 120.1(4) . .
F24 C24 C25 120.2(3) . .
C23 C24 C25 119.8(3) . .
F25 C25 C24 120.4(3) . .
F25 C25 C26 120.5(3) . .
C24 C25 C26 119.1(3) . .
F26 C26 C25 117.6(3) . .
F26 C26 C21 118.3(3) . .
C25 C26 C21 124.0(3) . .

loop_
_geom_bond_atom_site_label_1
_geom_bond_atom_site_label_2
_geom_bond_distance
_geom_bond_site_symmetry_2
Li1 O1 1.807(5) .
Li1 F12 2.029(6) 3_565
Li1 N1 2.072(6) .
Li1 F22 2.129(6) .
Li1 H1 2.33(4) .
O1 B1 1.478(3) 3_565
O1 B1 1.478(4) .
N1 C5 1.488(4) .
N1 C1 1.513(4) .
N1 H1 0.899(19) .
B1 O1 1.478(3) 3_565
B1 C21 1.652(4) .
B1 C11 1.653(4) .
B1 B1 2.004(6) 3_565
C1 C7 1.511(5) .
C1 C2 1.513(5) .
C1 C6 1.520(6) .
C2 C3 1.497(6) .
C2 H2A 0.9800 .
C2 H2B 0.9800 .
C3 C4 1.514(6) .
C3 H3A 0.9800 .
C3 H3B 0.9800 .
C4 C5 1.509(5) .
C4 H4A 0.9800 .
C4 H4B 0.9800 .
C5 C8 1.520(5) .
C5 C9 1.539(5) .
C6 H6A 0.9700 .
C6 H6B 0.9700 .
C6 H6C 0.9700 .
C7 H7A 0.9700 .
C7 H7B 0.9700 .
C7 H7C 0.9700 .
C8 H8A 0.9700 .
C8 H8B 0.9700 .
C8 H8C 0.9700 .
C9 H9A 0.9700 .
C9 H9B 0.9700 .
C9 H9C 0.9700 .
C11 C12 1.377(4) .
C11 C16 1.382(4) .
F12 C12 1.369(3) .
F12 Li1 2.029(6) 3_565
C12 C13 1.383(5) .
F13 C13 1.339(4) .
C13 C14 1.366(5) .
F14 C14 1.348(4) .
C14 C15 1.364(5) .
F15 C15 1.347(4) .
C15 C16 1.379(5) .
F16 C16 1.349(3) .
C21 C22 1.373(4) .
C21 C26 1.383(4) .
F22 C22 1.370(3) .
C22 C23 1.381(4) .
F23 C23 1.342(4) .
C23 C24 1.358(5) .
F24 C24 1.341(3) .
C24 C25 1.372(5) .
F25 C25 1.351(4) .
C25 C26 1.380(4) .
F26 C26 1.359(3) .

loop_
_geom_torsion_atom_site_label_1
_geom_torsion_atom_site_label_2
_geom_torsion_atom_site_label_3
_geom_torsion_atom_site_label_4
_geom_torsion
_geom_torsion_site_symmetry_1
_geom_torsion_site_symmetry_4
F12 Li1 O1 B1 -24.4(4) 3_565 3_565
N1 Li1 O1 B1 135.8(5) . 3_565
F22 Li1 O1 B1 -116.5(3) . 3_565
F12 Li1 O1 B1 105.6(3) 3_565 .
N1 Li1 O1 B1 -94.3(6) . .
F22 Li1 O1 B1 13.4(4) . .
O1 Li1 N1 C5 -29.5(7) . .
F12 Li1 N1 C5 128.3(3) 3_565 .
F22 Li1 N1 C5 -134.6(3) . .
O1 Li1 N1 C1 -178.5(5) . .
F12 Li1 N1 C1 -20.7(4) 3_565 .
F22 Li1 N1 C1 76.3(3) . .
B1 O1 B1 O1 0.0 3_565 3_565
Li1 O1 B1 O1 -143.4(3) . 3_565
B1 O1 B1 C21 118.6(3) 3_565 .
Li1 O1 B1 C21 -24.8(4) . .
B1 O1 B1 C11 -119.7(3) 3_565 .
Li1 O1 B1 C11 97.0(3) . .
Li1 O1 B1 B1 -143.4(3) . 3_565
C5 N1 C1 C7 161.4(3) . .
Li1 N1 C1 C7 -50.2(4) . .
C5 N1 C1 C2 41.9(4) . .
Li1 N1 C1 C2 -169.7(3) . .
C5 N1 C1 C6 -82.1(4) . .
Li1 N1 C1 C6 66.4(4) . .
C7 C1 C2 C3 -164.8(4) . .
N1 C1 C2 C3 -47.6(6) . .
C6 C1 C2 C3 74.5(6) . .
C1 C2 C3 C4 53.9(6) . .
C2 C3 C4 C5 -53.0(5) . .
C1 N1 C5 C4 -42.8(4) . .
Li1 N1 C5 C4 168.1(3) . .
C1 N1 C5 C8 -166.3(3) . .
Li1 N1 C5 C8 44.6(4) . .
C1 N1 C5 C9 80.1(4) . .
Li1 N1 C5 C9 -69.0(4) . .
C3 C4 C5 N1 47.8(5) . .
C3 C4 C5 C8 168.5(4) . .
C3 C4 C5 C9 -75.5(4) . .
O1 B1 C11 C12 11.9(4) 3_565 .
O1 B1 C11 C12 118.8(3) . .
C21 B1 C11 C12 -114.7(3) . .
B1 B1 C11 C12 66.1(4) 3_565 .
O1 B1 C11 C16 -167.3(2) 3_565 .
O1 B1 C11 C16 -60.3(3) . .
C21 B1 C11 C16 66.2(3) . .
B1 B1 C11 C16 -113.1(3) 3_565 .
Li1 F12 C12 C11 -3.8(4) 3_565 .
Li1 F12 C12 C13 176.2(3) 3_565 .
C16 C11 C12 F12 -177.6(2) . .
B1 C11 C12 F12 3.2(4) . .
C16 C11 C12 C13 2.4(4) . .
B1 C11 C12 C13 -176.8(3) . .
F12 C12 C13 F13 -0.5(4) . .
C11 C12 C13 F13 179.4(3) . .
F12 C12 C13 C14 178.8(3) . .
C11 C12 C13 C14 -1.3(5) . .
F13 C13 C14 F14 -0.4(5) . .
C12 C13 C14 F14 -179.7(3) . .
F13 C13 C14 C15 178.4(3) . .
C12 C13 C14 C15 -0.8(5) . .
F14 C14 C15 F15 0.0(5) . .
C13 C14 C15 F15 -178.9(3) . .
F14 C14 C15 C16 -179.6(3) . .
C13 C14 C15 C16 1.5(5) . .
F15 C15 C16 F16 1.1(4) . .
C14 C15 C16 F16 -179.3(3) . .
F15 C15 C16 C11 -179.8(3) . .
C14 C15 C16 C11 -0.2(5) . .
C12 C11 C16 F16 177.4(2) . .
B1 C11 C16 F16 -3.3(4) . .
C12 C11 C16 C15 -1.6(4) . .
B1 C11 C16 C15 177.6(3) . .
O1 B1 C21 C22 125.2(3) 3_565 .
O1 B1 C21 C22 17.8(4) . .
C11 B1 C21 C22 -107.3(3) . .
B1 B1 C21 C22 71.9(4) 3_565 .
O1 B1 C21 C26 -57.8(3) 3_565 .
O1 B1 C21 C26 -165.2(2) . .
C11 B1 C21 C26 69.7(3) . .
B1 B1 C21 C26 -111.1(4) 3_565 .
O1 Li1 F22 C22 6.6(4) . .
F12 Li1 F22 C22 -86.8(3) 3_565 .
N1 Li1 F22 C22 156.2(2) . .
Li1 F22 C22 C21 -11.6(4) . .
Li1 F22 C22 C23 169.9(3) . .
C26 C21 C22 F22 -178.4(2) . .
B1 C21 C22 F22 -1.2(4) . .
C26 C21 C22 C23 -0.1(4) . .
B1 C21 C22 C23 177.1(3) . .
F22 C22 C23 F23 -2.5(4) . .
C21 C22 C23 F23 179.1(3) . .
F22 C22 C23 C24 177.6(3) . .
C21 C22 C23 C24 -0.8(5) . .
F23 C23 C24 F24 0.7(5) . .
C22 C23 C24 F24 -179.5(3) . .
F23 C23 C24 C25 -179.1(3) . .
C22 C23 C24 C25 0.7(5) . .
F24 C24 C25 F25 -0.3(5) . .
C23 C24 C25 F25 179.5(3) . .
F24 C24 C25 C26 -179.6(3) . .
C23 C24 C25 C26 0.1(5) . .
F25 C25 C26 F26 1.4(4) . .
C24 C25 C26 F26 -179.3(3) . .
F25 C25 C26 C21 179.6(3) . .
C24 C25 C26 C21 -1.1(5) . .
C22 C21 C26 F26 179.2(2) . .
B1 C21 C26 F26 1.9(4) . .
C22 C21 C26 C25 1.0(4) . .
B1 C21 C26 C25 -176.3(3) . .
